data_4035287
loop_
_publ_author_name
'Xi, Ning'
'Sun, Xiaohua'
'Li, Minxiong'
'Sun, Mingming'
'Xi, Michael A.'
'Zhan, Zeping'
'Yao, Jia'
'Bai, Xu'
'Wu, Yanjun'
'Liao, Min'

_publ_section_title
;
 Noncovalent Interactions of Fluorine with Amide and CH<sub>2</sub> Groups
 in N-Phenyl \g-Lactams: Covalently Identical Fluorine Atoms in
 Nonequivalent Chemical Environments.
;
_journal_issue 19
_journal_name_full 'The Journal of organic chemistry'
_journal_page_first 11586
_journal_page_last 11594
_journal_paper_doi 10.1021/acs.joc.8b01562
_journal_volume 83
_journal_year 2018
_chemical_absolute_configuration ad
_chemical_formula_sum 'C21 H18 F2 N2 O4'
_chemical_formula_weight 400.37
_space_group_IT_number 19
_space_group_name_Hall 'P 2ac 2ab'
_space_group_name_H-M_alt 'P 21 21 21'
_symmetry_cell_setting orthorhombic
_symmetry_space_group_name_H-M 'P 21 21 21'
_atom_sites_solution_hydrogens geom
_atom_sites_solution_primary direct
_atom_sites_solution_secondary difmap
_audit_creation_method SHELXL-97
_cell_angle_alpha 90.00
_cell_angle_beta 90.00
_cell_angle_gamma 90.00
_cell_formula_units_Z 4
_cell_length_a 6.9511(2)
_cell_length_b 14.8231(6)
_cell_length_c 18.5823(7)
_cell_measurement_reflns_used 7050
_cell_measurement_temperature 150(2)
_cell_measurement_theta_max 66.5420
_cell_measurement_theta_min 3.7250
_cell_volume 1914.66(12)
_computing_structure_refinement 'SHELXL-97 (Sheldrick, 1997)'
_computing_structure_solution 'SHELXS-97 (Sheldrick, 1990)'
_diffrn_ambient_temperature 150(2)
_diffrn_detector_area_resol_mean 10.5058
_diffrn_measured_fraction_theta_full 0.997
_diffrn_measured_fraction_theta_max 0.997
_diffrn_measurement_device_type 'Xcalibur, Atlas, Gemini ultra'
_diffrn_measurement_method '\w scans'
_diffrn_radiation_monochromator mirror
_diffrn_radiation_source 'fine-focus sealed tube'
_diffrn_radiation_type CuK\a
_diffrn_radiation_wavelength 1.54178
_diffrn_reflns_av_R_equivalents 0.0675
_diffrn_reflns_av_sigmaI/netI 0.0434
_diffrn_reflns_limit_h_max 5
_diffrn_reflns_limit_h_min -8
_diffrn_reflns_limit_k_max 17
_diffrn_reflns_limit_k_min -17
_diffrn_reflns_limit_l_max 22
_diffrn_reflns_limit_l_min -22
_diffrn_reflns_number 15983
_diffrn_reflns_theta_full 66.85
_diffrn_reflns_theta_max 66.85
_diffrn_reflns_theta_min 3.81
_exptl_absorpt_coefficient_mu 0.931
_exptl_absorpt_correction_T_max 0.9126
_exptl_absorpt_correction_T_min 0.8729
_exptl_absorpt_correction_type multi-scan
_exptl_crystal_colour colourless
_exptl_crystal_density_diffrn 1.389
_exptl_crystal_density_method 'not measured'
_exptl_crystal_description block
_exptl_crystal_F_000 832
_exptl_crystal_size_max 0.15
_exptl_crystal_size_mid 0.10
_exptl_crystal_size_min 0.10
_refine_diff_density_max 0.174
_refine_diff_density_min -0.303
_refine_diff_density_rms 0.070
_refine_ls_abs_structure_details 'Flack H D (1983), Acta Cryst. A39, 876-881'
_refine_ls_abs_structure_Flack -0.2(2)
_refine_ls_extinction_method none
_refine_ls_goodness_of_fit_ref 1.104
_refine_ls_hydrogen_treatment mixed
_refine_ls_matrix_type full
_refine_ls_number_parameters 262
_refine_ls_number_reflns 3387
_refine_ls_number_restraints 0
_refine_ls_restrained_S_all 1.104
_refine_ls_R_factor_all 0.0619
_refine_ls_R_factor_gt 0.0540
_refine_ls_shift/su_max 0.000
_refine_ls_shift/su_mean 0.000
_refine_ls_structure_factor_coef Fsqd
_refine_ls_weighting_details 'calc w=1/[\s^2^(Fo^2^)+(0.0822P)^2^+0.0000P] where P=(Fo^2^+2Fc^2^)/3'
_refine_ls_weighting_scheme calc
_refine_ls_wR_factor_gt 0.1246
_refine_ls_wR_factor_ref 0.1341
_reflns_number_gt 2949
_reflns_number_total 3387
_reflns_threshold_expression >2sigma(I)
_cod_data_source_file jo8b01562_si_001.cif
_cod_data_source_block Compound_R,S-5
_cod_database_code 4035287

loop_
_symmetry_equiv_pos_as_xyz
'x, y, z'
'-x+1/2, -y, z+1/2'
'-x, y+1/2, -z+1/2'
'x+1/2, -y+1/2, -z'

loop_
_atom_site_label
_atom_site_type_symbol
_atom_site_fract_x
_atom_site_fract_y
_atom_site_fract_z
_atom_site_U_iso_or_equiv
_atom_site_adp_type
_atom_site_occupancy
_atom_site_symmetry_multiplicity
_atom_site_calc_flag
_atom_site_refinement_flags
F2 F 1.0124(3) 0.61971(12) 0.73495(11) 0.0764(5) Uani 1 1 d .
N2 N 0.7779(3) 0.57575(15) 0.99682(11) 0.0485(5) Uani 1 1 d .
O1 O 0.6028(3) 0.64692(16) 0.71357(10) 0.0652(5) Uani 1 1 d .
N1 N 0.7405(3) 0.71900(15) 0.80980(11) 0.0493(5) Uani 1 1 d .
F1 F 0.7964(3) 0.90443(12) 0.81030(12) 0.0891(7) Uani 1 1 d .
C2 C 0.8952(3) 0.76072(17) 0.77312(13) 0.0460(5) Uani 1 1 d .
O3 O 0.6638(3) 0.70791(17) 1.05088(12) 0.0729(6) Uani 1 1 d .
C3 C 1.0298(4) 0.71044(18) 0.73520(14) 0.0510(6) Uani 1 1 d .
C5 C 1.2037(4) 0.8415(2) 0.70144(15) 0.0610(7) Uani 1 1 d .
H5 H 1.3085 0.8690 0.6770 0.073 Uiso 1 1 calc R
C16 C 1.2549(3) 0.45182(18) 0.98393(15) 0.0524(6) Uani 1 1 d .
O4 O 0.8381(3) 0.60602(18) 1.11147(11) 0.0718(6) Uani 1 1 d .
C11 C 0.6994(3) 0.57562(18) 0.92767(13) 0.0483(5) Uani 1 1 d .
C6 C 1.0759(4) 0.8943(2) 0.73917(15) 0.0619(7) Uani 1 1 d .
H6 H 1.0915 0.9579 0.7415 0.074 Uiso 1 1 calc R
C12 C 0.7491(4) 0.6372(2) 1.05240(14) 0.0566(6) Uani 1 1 d .
O2 O 0.7449(4) 0.51628(14) 0.88660(11) 0.0704(6) Uani 1 1 d .
C18 C 1.3729(4) 0.3197(2) 0.92129(18) 0.0688(8) Uani 1 1 d .
H18 H 1.3689 0.2813 0.8804 0.083 Uiso 1 1 calc R
C1 C 0.9260(4) 0.85258(19) 0.77316(14) 0.0560(6) Uani 1 1 d .
C21 C 1.3807(4) 0.4318(2) 1.03983(16) 0.0606(7) Uani 1 1 d .
H21 H 1.3854 0.4699 1.0809 0.073 Uiso 1 1 calc R
C17 C 1.2528(4) 0.3950(2) 0.92451(15) 0.0620(7) Uani 1 1 d .
H17 H 1.1684 0.4076 0.8855 0.074 Uiso 1 1 calc R
C7 C 0.6069(3) 0.66412(19) 0.77743(14) 0.0515(6) Uani 1 1 d .
C4 C 1.1812(4) 0.7487(2) 0.69867(16) 0.0599(7) Uani 1 1 d .
H4 H 1.2685 0.7123 0.6721 0.072 Uiso 1 1 calc R
C10 C 0.4693(4) 0.6329(2) 0.83525(16) 0.0609(7) Uani 1 1 d .
H11 H 0.4434 0.5674 0.8307 0.073 Uiso 1 1 calc R
H10 H 0.3460 0.6660 0.8321 0.073 Uiso 1 1 calc R
C9 C 0.5715(3) 0.65339(18) 0.90614(13) 0.0490(6) Uani 1 1 d .
H9 H 0.4780 0.6690 0.9451 0.059 Uiso 1 1 calc R
C8 C 0.7019(4) 0.73425(18) 0.88698(14) 0.0510(6) Uani 1 1 d .
H8 H 0.6348 0.7923 0.8949 0.061 Uiso 1 1 calc R
H7 H 0.8223 0.7334 0.9154 0.061 Uiso 1 1 calc R
C20 C 1.5002(4) 0.3564(2) 1.03613(18) 0.0676(8) Uani 1 1 d .
H20 H 1.5849 0.3432 1.0749 0.081 Uiso 1 1 calc R
C19 C 1.4963(4) 0.3007(2) 0.97658(19) 0.0679(8) Uani 1 1 d .
H19 H 1.5787 0.2497 0.9740 0.081 Uiso 1 1 calc R
C14 C 0.9216(4) 0.5068(2) 1.01744(15) 0.0549(6) Uani 1 1 d .
H14 H 0.8807 0.4455 1.0008 0.066 Uiso 1 1 calc R
C13 C 0.9069(5) 0.5144(3) 1.09870(17) 0.0722(8) Uani 1 1 d .
H12 H 0.8152 0.4695 1.1181 0.087 Uiso 1 1 calc R
H13 H 1.0340 0.5049 1.1215 0.087 Uiso 1 1 calc R
C15 C 1.1203(4) 0.5317(2) 0.98616(18) 0.0625(7) Uani 1 1 d .
H16 H 1.1035 0.5555 0.9368 0.075 Uiso 1 1 calc R
H15 H 1.1786 0.5799 1.0159 0.075 Uiso 1 1 calc R

loop_
_atom_site_aniso_label
_atom_site_aniso_U_11
_atom_site_aniso_U_22
_atom_site_aniso_U_33
_atom_site_aniso_U_23
_atom_site_aniso_U_13
_atom_site_aniso_U_12
F2 0.0816(10) 0.0341(9) 0.1134(14) 0.0002(8) 0.0241(10) 0.0079(8)
N2 0.0476(10) 0.0430(12) 0.0550(11) -0.0009(9) 0.0026(8) 0.0025(9)
O1 0.0672(11) 0.0708(14) 0.0576(11) -0.0061(9) -0.0066(8) -0.0034(9)
N1 0.0526(10) 0.0444(12) 0.0509(10) -0.0020(9) 0.0023(8) -0.0022(9)
F1 0.1131(15) 0.0412(10) 0.1131(15) -0.0115(10) 0.0455(12) 0.0072(9)
C2 0.0500(12) 0.0384(13) 0.0497(12) 0.0022(10) 0.0026(10) 0.0017(10)
O3 0.0778(12) 0.0678(15) 0.0731(12) -0.0193(11) 0.0082(9) 0.0126(11)
C3 0.0544(13) 0.0354(14) 0.0634(15) 0.0039(11) 0.0034(10) 0.0054(10)
C5 0.0598(15) 0.0572(18) 0.0659(16) 0.0148(13) 0.0012(12) -0.0040(12)
C16 0.0427(11) 0.0475(15) 0.0670(16) 0.0024(11) 0.0017(10) -0.0053(10)
O4 0.0739(12) 0.0882(18) 0.0532(10) 0.0014(11) 0.0000(9) -0.0039(11)
C11 0.0486(12) 0.0420(14) 0.0542(13) 0.0004(11) 0.0052(10) -0.0008(10)
C6 0.0787(17) 0.0413(16) 0.0658(16) 0.0045(12) 0.0015(13) -0.0064(13)
C12 0.0510(12) 0.0657(19) 0.0533(14) -0.0073(12) 0.0089(11) -0.0044(13)
O2 0.0946(13) 0.0501(13) 0.0664(12) -0.0158(10) -0.0029(10) 0.0134(11)
C18 0.0619(16) 0.067(2) 0.0773(18) -0.0147(16) 0.0113(14) -0.0040(13)
C1 0.0686(15) 0.0399(15) 0.0594(14) -0.0022(11) 0.0091(12) 0.0050(11)
C21 0.0540(14) 0.0626(18) 0.0653(15) -0.0057(14) -0.0037(12) -0.0060(12)
C17 0.0493(12) 0.074(2) 0.0623(15) 0.0011(14) -0.0021(11) -0.0036(13)
C7 0.0480(12) 0.0482(15) 0.0583(15) 0.0012(12) -0.0040(10) 0.0029(10)
C4 0.0544(13) 0.0536(17) 0.0716(17) 0.0070(13) 0.0076(11) 0.0089(11)
C10 0.0470(13) 0.071(2) 0.0648(15) 0.0017(14) -0.0031(11) -0.0056(12)
C9 0.0455(11) 0.0460(15) 0.0556(13) -0.0017(11) 0.0060(9) 0.0015(10)
C8 0.0599(13) 0.0406(14) 0.0525(13) -0.0025(10) 0.0049(10) -0.0004(10)
C20 0.0507(13) 0.074(2) 0.0776(19) 0.0097(16) -0.0069(13) 0.0046(13)
C19 0.0530(13) 0.0597(18) 0.091(2) 0.0064(16) 0.0099(14) 0.0044(13)
C14 0.0478(12) 0.0436(15) 0.0731(16) 0.0133(12) -0.0012(11) -0.0012(10)
C13 0.0671(16) 0.077(2) 0.0720(18) 0.0228(16) -0.0039(14) -0.0083(15)
C15 0.0507(13) 0.0488(16) 0.088(2) 0.0096(14) 0.0096(13) -0.0026(11)

loop_
_atom_type_symbol
_atom_type_description
_atom_type_scat_dispersion_real
_atom_type_scat_dispersion_imag
_atom_type_scat_source
C C 0.0181 0.0091 'International Tables Vol C Tables 4.2.6.8 and 6.1.1.4'
H H 0.0000 0.0000 'International Tables Vol C Tables 4.2.6.8 and 6.1.1.4'
N N 0.0311 0.0180 'International Tables Vol C Tables 4.2.6.8 and 6.1.1.4'
O O 0.0492 0.0322 'International Tables Vol C Tables 4.2.6.8 and 6.1.1.4'
F F 0.0727 0.0534 'International Tables Vol C Tables 4.2.6.8 and 6.1.1.4'

loop_
_geom_angle_atom_site_label_1
_geom_angle_atom_site_label_2
_geom_angle_atom_site_label_3
_geom_angle
C12 N2 C11 128.9(2)
C12 N2 C14 110.9(2)
C11 N2 C14 120.1(2)
C7 N1 C2 124.2(2)
C7 N1 C8 113.2(2)
C2 N1 C8 122.6(2)
C1 C2 C3 115.2(2)
C1 C2 N1 123.3(2)
C3 C2 N1 121.4(2)
F2 C3 C4 118.5(2)
F2 C3 C2 118.5(2)
C4 C3 C2 123.0(3)
C6 C5 C4 120.7(3)
C6 C5 H5 119.6
C4 C5 H5 119.6
C17 C16 C21 118.1(3)
C17 C16 C15 119.4(3)
C21 C16 C15 122.5(3)
C12 O4 C13 109.8(2)
O2 C11 N2 118.7(2)
O2 C11 C9 122.9(2)
N2 C11 C9 118.2(2)
C1 C6 C5 118.1(3)
C1 C6 H6 121.0
C5 C6 H6 121.0
O3 C12 O4 123.1(3)
O3 C12 N2 128.5(3)
O4 C12 N2 108.4(3)
C19 C18 C17 120.5(3)
C19 C18 H18 119.7
C17 C18 H18 119.7
C6 C1 F1 118.7(3)
C6 C1 C2 124.4(3)
F1 C1 C2 116.9(2)
C16 C21 C20 120.6(3)
C16 C21 H21 119.7
C20 C21 H21 119.7
C16 C17 C18 120.9(3)
C16 C17 H17 119.6
C18 C17 H17 119.6
O1 C7 N1 124.6(2)
O1 C7 C10 128.0(2)
N1 C7 C10 107.3(2)
C3 C4 C5 118.5(3)
C3 C4 H4 120.7
C5 C4 H4 120.7
C7 C10 C9 105.0(2)
C7 C10 H11 110.8
C9 C10 H11 110.8
C7 C10 H10 110.8
C9 C10 H10 110.8
H11 C10 H10 108.8
C11 C9 C10 110.5(2)
C11 C9 C8 107.93(19)
C10 C9 C8 103.2(2)
C11 C9 H9 111.6
C10 C9 H9 111.6
C8 C9 H9 111.6
N1 C8 C9 102.2(2)
N1 C8 H8 111.3
C9 C8 H8 111.3
N1 C8 H7 111.3
C9 C8 H7 111.3
H8 C8 H7 109.2
C19 C20 C21 120.5(3)
C19 C20 H20 119.8
C21 C20 H20 119.8
C18 C19 C20 119.4(3)
C18 C19 H19 120.3
C20 C19 H19 120.3
N2 C14 C13 99.2(2)
N2 C14 C15 110.0(2)
C13 C14 C15 114.7(3)
N2 C14 H14 110.8
C13 C14 H14 110.8
C15 C14 H14 110.8
O4 C13 C14 104.7(2)
O4 C13 H12 110.8
C14 C13 H12 110.8
O4 C13 H13 110.8
C14 C13 H13 110.8
H12 C13 H13 108.9
C16 C15 C14 112.2(2)
C16 C15 H16 109.2
C14 C15 H16 109.2
C16 C15 H15 109.2
C14 C15 H15 109.2
H16 C15 H15 107.9

loop_
_geom_bond_atom_site_label_1
_geom_bond_atom_site_label_2
_geom_bond_distance
F2 C3 1.350(3)
N2 C12 1.392(4)
N2 C11 1.396(3)
N2 C14 1.480(3)
O1 C7 1.214(3)
N1 C7 1.373(3)
N1 C2 1.416(3)
N1 C8 1.476(3)
F1 C1 1.370(3)
C2 C1 1.378(4)
C2 C3 1.388(4)
O3 C12 1.204(4)
C3 C4 1.375(4)
C5 C6 1.376(4)
C5 C4 1.386(4)
C5 H5 0.9500
C16 C17 1.389(4)
C16 C21 1.390(4)
C16 C15 1.509(4)
O4 C12 1.342(4)
O4 C13 1.459(5)
C11 O2 1.207(3)
C11 C9 1.510(4)
C6 C1 1.367(4)
C6 H6 0.9500
C18 C19 1.368(5)
C18 C17 1.395(5)
C18 H18 0.9500
C21 C20 1.394(5)
C21 H21 0.9500
C17 H17 0.9500
C7 C10 1.511(4)
C4 H4 0.9500
C10 C9 1.527(4)
C10 H11 0.9900
C10 H10 0.9900
C9 C8 1.544(4)
C9 H9 1.0000
C8 H8 0.9900
C8 H7 0.9900
C20 C19 1.381(5)
C20 H20 0.9500
C19 H19 0.9500
C14 C13 1.518(5)
C14 C15 1.543(4)
C14 H14 1.0000
C13 H12 0.9900
C13 H13 0.9900
C15 H16 0.9900
C15 H15 0.9900

loop_
_geom_torsion_atom_site_label_1
_geom_torsion_atom_site_label_2
_geom_torsion_atom_site_label_3
_geom_torsion_atom_site_label_4
_geom_torsion
C7 N1 C2 C1 123.5(3)
C8 N1 C2 C1 -53.5(4)
C7 N1 C2 C3 -57.6(3)
C8 N1 C2 C3 125.4(3)
C1 C2 C3 F2 177.7(3)
N1 C2 C3 F2 -1.2(4)
C1 C2 C3 C4 -1.4(4)
N1 C2 C3 C4 179.7(2)
C12 N2 C11 O2 179.0(3)
C14 N2 C11 O2 3.1(3)
C12 N2 C11 C9 3.0(4)
C14 N2 C11 C9 -172.9(2)
C4 C5 C6 C1 -0.5(4)
C13 O4 C12 O3 173.0(3)
C13 O4 C12 N2 -8.2(3)
C11 N2 C12 O3 -7.3(5)
C14 N2 C12 O3 168.9(3)
C11 N2 C12 O4 174.0(2)
C14 N2 C12 O4 -9.8(3)
C5 C6 C1 F1 -179.3(3)
C5 C6 C1 C2 1.0(4)
C3 C2 C1 C6 0.0(4)
N1 C2 C1 C6 178.9(2)
C3 C2 C1 F1 -179.8(2)
N1 C2 C1 F1 -0.8(4)
C17 C16 C21 C20 -0.4(4)
C15 C16 C21 C20 178.8(3)
C21 C16 C17 C18 0.4(4)
C15 C16 C17 C18 -178.9(3)
C19 C18 C17 C16 -0.5(4)
C2 N1 C7 O1 -2.0(4)
C8 N1 C7 O1 175.2(3)
C2 N1 C7 C10 179.2(2)
C8 N1 C7 C10 -3.5(3)
F2 C3 C4 C5 -177.3(3)
C2 C3 C4 C5 1.8(4)
C6 C5 C4 C3 -0.8(4)
O1 C7 C10 C9 165.5(3)
N1 C7 C10 C9 -15.8(3)
O2 C11 C9 C10 15.1(3)
N2 C11 C9 C10 -169.1(2)
O2 C11 C9 C8 -97.1(3)
N2 C11 C9 C8 78.7(3)
C7 C10 C9 C11 -87.4(3)
C7 C10 C9 C8 27.8(3)
C7 N1 C8 C9 21.0(3)
C2 N1 C8 C9 -161.7(2)
C11 C9 C8 N1 88.1(2)
C10 C9 C8 N1 -29.0(2)
C16 C21 C20 C19 0.5(5)
C17 C18 C19 C20 0.6(5)
C21 C20 C19 C18 -0.6(5)
C12 N2 C14 C13 22.1(3)
C11 N2 C14 C13 -161.3(2)
C12 N2 C14 C15 -98.5(3)
C11 N2 C14 C15 78.1(3)
C12 O4 C13 C14 22.2(3)
N2 C14 C13 O4 -25.4(3)
C15 C14 C13 O4 91.8(3)
C17 C16 C15 C14 87.1(3)
C21 C16 C15 C14 -92.1(3)
N2 C14 C15 C16 -161.2(2)
C13 C14 C15 C16 88.0(3)
